data_4025628
loop_
_publ_author_name
'Florenci V. Gonz\'alez'
'Amit Jain'
'Santiago Rodr\'iguez'
'Jos\'e A. S\'aez'
'Cristian Vicent'
'Gabriel Peris'

_publ_section_title
;
 Stereoisomerization of \b-Hydroxy-\a-sulfenyl-\g-butyrolactones
 Controlled by Two Concomitant 1,4-Type Nonbonded Sulfur-Oxygen
 Interactions As Analyzed by X-ray Crystallography
;
_journal_name_full 'Journal of Organic Chemistry'
_journal_page_first 5888
_journal_page_last 5894
_journal_paper_doi 10.1021/jo1009454
_journal_volume 75
_journal_year 2010
_chemical_absolute_configuration syn
_chemical_formula_sum 'C13 H15 F O3 S'
_chemical_formula_weight 270.31
_chemical_name_systematic
; 
 ? 
;
_space_group_IT_number 14
_symmetry_cell_setting monoclinic
_symmetry_space_group_name_Hall '-P 2yn'
_symmetry_space_group_name_H-M 'P 1 21/n 1'
_atom_sites_solution_hydrogens geom
_atom_sites_solution_primary direct
_atom_sites_solution_secondary difmap
_audit_creation_method SHELXL-97
_cell_angle_alpha 90.00
_cell_angle_beta 101.452(4)
_cell_angle_gamma 90.00
_cell_formula_units_Z 4
_cell_length_a 6.4511(11)
_cell_length_b 23.992(4)
_cell_length_c 8.5589(15)
_cell_measurement_reflns_used 693
_cell_measurement_temperature 293(2)
_cell_measurement_theta_max 22.50
_cell_measurement_theta_min 3.33
_cell_volume 1298.3(4)
_computing_cell_refinement 'Bruker SMART'
_computing_data_collection 'Bruker SMART'
_computing_data_reduction 'Bruker SAINT'
_computing_molecular_graphics 'Bruker SHELXTL'
_computing_publication_material 'Bruker SHELXTL'
_computing_structure_refinement 'SHELXL-97 (Sheldrick, 1997)'
_computing_structure_solution 'SHELXS-97 (Sheldrick, 1990)'
_diffrn_ambient_temperature 293(2)
_diffrn_measured_fraction_theta_full 0.994
_diffrn_measured_fraction_theta_max 0.994
_diffrn_measurement_device_type 'CCD area detector'
_diffrn_measurement_method 'phi and omega scans'
_diffrn_radiation_monochromator graphite
_diffrn_radiation_source 'fine-focus sealed tube'
_diffrn_radiation_type MoK\a
_diffrn_radiation_wavelength 0.71073
_diffrn_reflns_av_R_equivalents 0.0598
_diffrn_reflns_av_sigmaI/netI 0.0882
_diffrn_reflns_limit_h_max 9
_diffrn_reflns_limit_h_min -8
_diffrn_reflns_limit_k_max 33
_diffrn_reflns_limit_k_min -30
_diffrn_reflns_limit_l_max 6
_diffrn_reflns_limit_l_min -12
_diffrn_reflns_number 10380
_diffrn_reflns_theta_full 30.00
_diffrn_reflns_theta_max 30.00
_diffrn_reflns_theta_min 1.70
_exptl_absorpt_coefficient_mu 0.259
_exptl_absorpt_correction_type multi-scan
_exptl_absorpt_process_details 'Bruker SADABS'
_exptl_crystal_colour colorless
_exptl_crystal_density_diffrn 1.383
_exptl_crystal_density_method 'not measured'
_exptl_crystal_description needle
_exptl_crystal_F_000 568
_exptl_crystal_size_max 0.16
_exptl_crystal_size_mid 0.09
_exptl_crystal_size_min 0.07
_refine_diff_density_max 0.253
_refine_diff_density_min -0.311
_refine_diff_density_rms 0.051
_refine_ls_extinction_method none
_refine_ls_goodness_of_fit_ref 1.012
_refine_ls_hydrogen_treatment constr
_refine_ls_matrix_type full
_refine_ls_number_parameters 164
_refine_ls_number_reflns 3752
_refine_ls_number_restraints 0
_refine_ls_restrained_S_all 1.012
_refine_ls_R_factor_all 0.1412
_refine_ls_R_factor_gt 0.0489
_refine_ls_shift/su_max 0.000
_refine_ls_shift/su_mean 0.000
_refine_ls_structure_factor_coef Fsqd
_refine_ls_weighting_details 'calc w=1/[\s^2^(Fo^2^)+(0.0663P)^2^+0.0520P] where P=(Fo^2^+2Fc^2^)/3'
_refine_ls_weighting_scheme calc
_refine_ls_wR_factor_gt 0.1131
_refine_ls_wR_factor_ref 0.1500
_reflns_number_gt 1752
_reflns_number_total 3752
_reflns_threshold_expression >2sigma(I)
_cod_data_source_file jo1009454_si_006.cif
_cod_data_source_block compound6
_cod_depositor_comments
;
The following automatic conversions were performed:

'_symmetry_cell_setting' value 'Monoclinic' changed to 'monoclinic'
according to the built-in table from CIF Core dictionary named
'cif_core.dic' version 2.4.1 from 2010-06-29.

Automatic conversion script
Id: cif_fix_values 1646 2011-03-28 12:23:43Z adriana 
;
_cod_database_code 4025628
_cod_database_fobs_code 4025628
_ratio_of_minimum_to_maximum_apparent_transmission 0.925872

loop_
_symmetry_equiv_pos_as_xyz
'x, y, z'
'-x+1/2, y+1/2, -z+1/2'
'-x, -y, -z'
'x-1/2, -y-1/2, z-1/2'

loop_
_atom_site_label
_atom_site_type_symbol
_atom_site_fract_x
_atom_site_fract_y
_atom_site_fract_z
_atom_site_U_iso_or_equiv
_atom_site_adp_type
_atom_site_occupancy
_atom_site_symmetry_multiplicity
_atom_site_calc_flag
_atom_site_refinement_flags
_atom_site_disorder_assembly
_atom_site_disorder_group
S1 S 0.08136(11) 0.20309(3) 0.08525(8) 0.0470(2) Uani 1 1 d . . .
F1 F -0.3052(4) 0.03933(7) 0.4497(3) 0.0899(7) Uani 1 1 d . . .
O1 O 0.2851(2) 0.34978(7) 0.2252(2) 0.0440(5) Uani 1 1 d . . .
O2 O 0.4527(3) 0.28395(7) 0.1162(3) 0.0539(5) Uani 1 1 d . . .
O3 O -0.1501(2) 0.31675(8) 0.0704(2) 0.0437(4) Uani 1 1 d . . .
H3 H -0.2775 0.3137 0.0672 0.066 Uiso 1 1 calc R . .
C1 C 0.0942(4) 0.35433(9) 0.2968(3) 0.0370(6) Uani 1 1 d . . .
H1 H 0.1372 0.3485 0.4120 0.044 Uiso 1 1 calc R . .
C2 C 0.3091(4) 0.29755(10) 0.1789(3) 0.0376(6) Uani 1 1 d . . .
C3 C 0.1348(4) 0.26191(10) 0.2194(3) 0.0364(6) Uani 1 1 d . . .
H3A H 0.1836 0.2473 0.3274 0.044 Uiso 1 1 calc R . .
C4 C -0.0382(4) 0.30451(9) 0.2261(3) 0.0352(6) Uani 1 1 d . . .
H4 H -0.1333 0.2920 0.2952 0.042 Uiso 1 1 calc R . .
C5 C -0.0361(4) 0.15558(10) 0.2017(3) 0.0372(6) Uani 1 1 d . . .
C6 C -0.2307(4) 0.16590(11) 0.2406(3) 0.0442(6) Uani 1 1 d . . .
H6 H -0.3018 0.1990 0.2086 0.053 Uiso 1 1 calc R . .
C7 C -0.3199(4) 0.12694(12) 0.3274(3) 0.0504(7) Uani 1 1 d . . .
H7 H -0.4482 0.1341 0.3574 0.061 Uiso 1 1 calc R . .
C8 C -0.2161(5) 0.07820(11) 0.3678(3) 0.0540(8) Uani 1 1 d . . .
C9 C -0.0250(5) 0.06630(11) 0.3306(4) 0.0571(8) Uani 1 1 d . . .
H9 H 0.0427 0.0326 0.3608 0.069 Uiso 1 1 calc R . .
C10 C 0.0656(4) 0.10555(11) 0.2469(3) 0.0501(7) Uani 1 1 d . . .
H10 H 0.1961 0.0983 0.2205 0.060 Uiso 1 1 calc R . .
C11 C 0.0031(4) 0.41193(10) 0.2696(3) 0.0434(6) Uani 1 1 d . . .
H11 H -0.0352 0.4184 0.1544 0.052 Uiso 1 1 calc R . .
C12 C -0.1961(5) 0.41616(12) 0.3383(4) 0.0690(10) Uani 1 1 d . . .
H12A H -0.2540 0.4530 0.3207 0.103 Uiso 1 1 calc R . .
H12B H -0.1622 0.4087 0.4507 0.103 Uiso 1 1 calc R . .
H12C H -0.2980 0.3894 0.2869 0.103 Uiso 1 1 calc R . .
C13 C 0.1650(5) 0.45576(11) 0.3422(4) 0.0660(9) Uani 1 1 d . . .
H13A H 0.1035 0.4922 0.3236 0.099 Uiso 1 1 calc R . .
H13B H 0.2868 0.4532 0.2939 0.099 Uiso 1 1 calc R . .
H13C H 0.2066 0.4495 0.4549 0.099 Uiso 1 1 calc R . .

loop_
_atom_site_aniso_label
_atom_site_aniso_U_11
_atom_site_aniso_U_22
_atom_site_aniso_U_33
_atom_site_aniso_U_23
_atom_site_aniso_U_13
_atom_site_aniso_U_12
S1 0.0590(5) 0.0450(4) 0.0403(4) -0.0055(3) 0.0176(3) -0.0077(3)
F1 0.1276(18) 0.0640(11) 0.0928(16) 0.0079(10) 0.0577(14) -0.0228(11)
O1 0.0311(9) 0.0405(10) 0.0598(12) 0.0051(9) 0.0074(9) -0.0047(7)
O2 0.0316(10) 0.0555(12) 0.0775(15) 0.0062(10) 0.0181(10) 0.0042(8)
O3 0.0285(8) 0.0622(11) 0.0386(10) 0.0003(9) 0.0021(7) -0.0009(9)
C1 0.0377(13) 0.0403(13) 0.0338(14) 0.0021(11) 0.0089(11) -0.0048(10)
C2 0.0274(12) 0.0414(14) 0.0412(14) 0.0063(12) -0.0001(11) 0.0017(11)
C3 0.0357(13) 0.0394(13) 0.0333(13) 0.0053(11) 0.0052(11) -0.0013(10)
C4 0.0323(12) 0.0404(13) 0.0352(14) 0.0038(11) 0.0118(11) -0.0042(10)
C5 0.0364(13) 0.0379(13) 0.0361(14) -0.0055(11) 0.0041(11) -0.0012(11)
C6 0.0427(15) 0.0409(14) 0.0488(16) -0.0051(12) 0.0084(13) 0.0048(12)
C7 0.0425(16) 0.0589(18) 0.0535(18) -0.0125(14) 0.0183(14) -0.0054(13)
C8 0.075(2) 0.0420(15) 0.0499(17) -0.0048(13) 0.0234(16) -0.0145(15)
C9 0.074(2) 0.0369(15) 0.063(2) 0.0063(14) 0.0196(17) 0.0074(14)
C10 0.0447(15) 0.0460(15) 0.0614(19) -0.0029(14) 0.0153(14) 0.0072(13)
C11 0.0444(15) 0.0417(14) 0.0452(16) 0.0020(12) 0.0113(13) -0.0017(12)
C12 0.067(2) 0.0546(18) 0.095(3) -0.0032(18) 0.039(2) 0.0050(16)
C13 0.071(2) 0.0398(15) 0.087(3) -0.0053(16) 0.0151(19) -0.0079(15)

loop_
_atom_type_symbol
_atom_type_description
_atom_type_scat_dispersion_real
_atom_type_scat_dispersion_imag
_atom_type_scat_source
C C 0.0033 0.0016 'International Tables Vol C Tables 4.2.6.8 and 6.1.1.4'
H H 0.0000 0.0000 'International Tables Vol C Tables 4.2.6.8 and 6.1.1.4'
O O 0.0106 0.0060 'International Tables Vol C Tables 4.2.6.8 and 6.1.1.4'
F F 0.0171 0.0103 'International Tables Vol C Tables 4.2.6.8 and 6.1.1.4'
S S 0.1246 0.1234 'International Tables Vol C Tables 4.2.6.8 and 6.1.1.4'

loop_
_geom_angle_atom_site_label_1
_geom_angle_atom_site_label_2
_geom_angle_atom_site_label_3
_geom_angle
_geom_angle_site_symmetry_1
_geom_angle_site_symmetry_3
_geom_angle_publ_flag
C5 S1 C3 101.12(11) . . ?
C2 O1 C1 110.31(17) . . ?
O1 C1 C11 109.56(18) . . ?
O1 C1 C4 102.94(18) . . ?
C11 C1 C4 119.3(2) . . ?
O2 C2 O1 122.2(2) . . ?
O2 C2 C3 128.6(2) . . ?
O1 C2 C3 109.2(2) . . ?
C2 C3 C4 102.35(18) . . ?
C2 C3 S1 110.69(17) . . ?
C4 C3 S1 119.91(17) . . ?
O3 C4 C1 110.64(18) . . ?
O3 C4 C3 110.15(19) . . ?
C1 C4 C3 100.62(18) . . ?
C6 C5 C10 119.3(2) . . ?
C6 C5 S1 121.87(19) . . ?
C10 C5 S1 118.7(2) . . ?
C5 C6 C7 120.0(2) . . ?
C8 C7 C6 118.7(3) . . ?
C7 C8 F1 118.9(3) . . ?
C7 C8 C9 123.0(3) . . ?
F1 C8 C9 118.1(3) . . ?
C8 C9 C10 118.3(3) . . ?
C9 C10 C5 120.7(3) . . ?
C1 C11 C12 109.7(2) . . ?
C1 C11 C13 110.9(2) . . ?
C12 C11 C13 111.1(2) . . ?

loop_
_geom_bond_atom_site_label_1
_geom_bond_atom_site_label_2
_geom_bond_distance
_geom_bond_site_symmetry_2
_geom_bond_publ_flag
S1 C5 1.780(2) . ?
S1 C3 1.809(2) . ?
F1 C8 1.361(3) . ?
O1 C2 1.333(3) . ?
O1 C1 1.485(3) . ?
O2 C2 1.204(3) . ?
O3 C4 1.415(3) . ?
C1 C11 1.502(3) . ?
C1 C4 1.523(3) . ?
C2 C3 1.507(3) . ?
C3 C4 1.523(3) . ?
C5 C6 1.384(3) . ?
C5 C10 1.386(3) . ?
C6 C7 1.388(4) . ?
C7 C8 1.358(4) . ?
C8 C9 1.363(4) . ?
C9 C10 1.381(4) . ?
C11 C12 1.519(4) . ?
C11 C13 1.525(4) . ?
